data_4123211
loop_
_publ_author_name
'Koppaka, Anjaneyulu'
'Zhu, Lei'
'Yempally, Veeranna'
'Isrow, Derek'
'Pellechia, Perry J.'
'Captain, Burjor'

_publ_section_title
;
 Pendant Alkyl and Aryl Groups on Tin Control Complex Geometry and
 Reactivity with H2/D2 in Pt(SnR3)2(CNBu(t))2 (R = Bu(t), Pr(i), Ph,
 Mesityl).
;
_journal_issue 1
_journal_name_full 'Journal of the American Chemical Society'
_journal_page_first 445
_journal_page_last 456
_journal_paper_doi 10.1021/ja511295h
_journal_volume 137
_journal_year 2015
_chemical_formula_sum 'C34 H72 N2 Pt Sn2'
_chemical_formula_weight 941.41
_chemical_name_systematic
; 
 ? 
;
_space_group_IT_number 14
_symmetry_cell_setting monoclinic
_symmetry_space_group_name_Hall '-P 2yn'
_symmetry_space_group_name_H-M 'P 1 21/n 1'
_atom_sites_solution_hydrogens geom
_atom_sites_solution_primary direct
_atom_sites_solution_secondary difmap
_audit_creation_method SHELXL-97
_cell_angle_alpha 90.00
_cell_angle_beta 91.0532(7)
_cell_angle_gamma 90.00
_cell_formula_units_Z 4
_cell_length_a 13.6893(6)
_cell_length_b 15.7758(7)
_cell_length_c 19.1337(8)
_cell_measurement_reflns_used 9986
_cell_measurement_temperature 296(2)
_cell_measurement_theta_max 31.77
_cell_measurement_theta_min 2.23
_cell_volume 4131.4(3)
_computing_cell_refinement 'SAINT+  V7.46A (Bruker, 2007)'
_computing_data_collection 'APEX2 v2.2-0 (Bruker, 2007)'
_computing_data_reduction 'SAINT+  V7.46A (Bruker, 2007)'
_computing_molecular_graphics 'XSHELL v4.02 (Bruker, 2000)'
_computing_publication_material 'XCIF v6.12 (Bruker, 2001)'
_computing_structure_refinement 'SHELXL-97 (Sheldrick, 2008)'
_computing_structure_solution 'SHELXS-97 (Sheldrick, 2008)'
_diffrn_ambient_temperature 296(2)
_diffrn_measured_fraction_theta_full 1.000
_diffrn_measured_fraction_theta_max 1.000
_diffrn_measurement_device_type 'Bruker SMART APEX2 CCD diffractometer'
_diffrn_measurement_method 'omega scans'
_diffrn_radiation_monochromator graphite
_diffrn_radiation_source 'fine-focus sealed tube'
_diffrn_radiation_type MoK\a
_diffrn_radiation_wavelength 0.71073
_diffrn_reflns_av_R_equivalents 0.0441
_diffrn_reflns_av_sigmaI/netI 0.0416
_diffrn_reflns_limit_h_max 19
_diffrn_reflns_limit_h_min -19
_diffrn_reflns_limit_k_max 22
_diffrn_reflns_limit_k_min -22
_diffrn_reflns_limit_l_max 26
_diffrn_reflns_limit_l_min -26
_diffrn_reflns_number 47290
_diffrn_reflns_theta_full 30.00
_diffrn_reflns_theta_max 30.00
_diffrn_reflns_theta_min 1.67
_exptl_absorpt_coefficient_mu 4.598
_exptl_absorpt_correction_T_max 0.9136
_exptl_absorpt_correction_T_min 0.4311
_exptl_absorpt_correction_type multi-scan
_exptl_absorpt_process_details '(SADABS 2007/4 Bruker)'
_exptl_crystal_colour violet
_exptl_crystal_density_diffrn 1.514
_exptl_crystal_density_method 'not measured'
_exptl_crystal_description Plate
_exptl_crystal_F_000 1872
_exptl_crystal_size_max 0.22
_exptl_crystal_size_mid 0.08
_exptl_crystal_size_min 0.02
_refine_diff_density_max 1.867
_refine_diff_density_min -0.755
_refine_diff_density_rms 0.132
_refine_ls_extinction_method none
_refine_ls_goodness_of_fit_ref 1.015
_refine_ls_hydrogen_treatment constr
_refine_ls_matrix_type full
_refine_ls_number_parameters 376
_refine_ls_number_reflns 12040
_refine_ls_number_restraints 0
_refine_ls_restrained_S_all 1.015
_refine_ls_R_factor_all 0.0491
_refine_ls_R_factor_gt 0.0293
_refine_ls_shift/su_max 0.002
_refine_ls_shift/su_mean 0.000
_refine_ls_structure_factor_coef Fsqd
_refine_ls_weighting_details 'calc w=1/[\s^2^(Fo^2^)+(0.0235P)^2^+1.3320P] where P=(Fo^2^+2Fc^2^)/3'
_refine_ls_weighting_scheme calc
_refine_ls_wR_factor_gt 0.0552
_refine_ls_wR_factor_ref 0.0615
_reflns_number_gt 9231
_reflns_number_total 12040
_reflns_threshold_expression >2sigma(I)
_cod_data_source_file ja511295h_si_002.cif
_cod_data_source_block collect_0m
_cod_depositor_comments
;
The following automatic conversions were performed:

'_symmetry_cell_setting' value 'Monoclinic' changed to 'monoclinic'
according to
/home/saulius/struct/COD-crude-data--automatic-downloads/rss-feeds/ACS/lib/dictionaries/cif_core.dic
dictionary named 'cif_core.dic' version 2.4.2 from 2011-04-26.

Automatic conversion script
Id: cif_fix_values 2935 2014-11-11 08:27:57Z andrius 

 Adding full bibliography for 4123210--4123218.cif.
;
_cod_original_sg_symbol_H-M P2(1)/n
_cod_database_code 4123211

loop_
_symmetry_equiv_pos_as_xyz
'x, y, z'
'-x+1/2, y+1/2, -z+1/2'
'-x, -y, -z'
'x-1/2, -y-1/2, z-1/2'

loop_
_atom_site_label
_atom_site_type_symbol
_atom_site_fract_x
_atom_site_fract_y
_atom_site_fract_z
_atom_site_U_iso_or_equiv
_atom_site_adp_type
_atom_site_occupancy
_atom_site_symmetry_multiplicity
_atom_site_calc_flag
_atom_site_refinement_flags
Pt1 Pt 0.880988(8) 0.182989(7) 0.220738(6) 0.01533(3) Uani 1 1 d .
Sn1 Sn 1.071276(15) 0.156513(13) 0.246954(11) 0.01701(5) Uani 1 1 d .
Sn2 Sn 0.693295(15) 0.149653(13) 0.188089(11) 0.01658(5) Uani 1 1 d .
N1 N 0.8461(2) 0.20185(18) 0.37788(15) 0.0234(6) Uani 1 1 d .
N2 N 0.9163(2) 0.26634(18) 0.07809(14) 0.0232(6) Uani 1 1 d .
C1 C 0.8583(2) 0.1840(2) 0.32008(17) 0.0196(6) Uani 1 1 d .
C2 C 0.9041(2) 0.2264(2) 0.12826(17) 0.0186(6) Uani 1 1 d .
C3 C 0.8238(3) 0.2326(2) 0.44786(18) 0.0259(7) Uani 1 1 d .
C4 C 0.8987(3) 0.2999(2) 0.4684(2) 0.0342(9) Uani 1 1 d .
H4A H 0.9627 0.2750 0.4701 0.051 Uiso 1 1 calc R
H4B H 0.8835 0.3224 0.5135 0.051 Uiso 1 1 calc R
H4C H 0.8972 0.3447 0.4345 0.051 Uiso 1 1 calc R
C5 C 0.8283(4) 0.1562(3) 0.4975(2) 0.0427(11) Uani 1 1 d .
H5A H 0.7798 0.1153 0.4834 0.064 Uiso 1 1 calc R
H5B H 0.8160 0.1746 0.5443 0.064 Uiso 1 1 calc R
H5C H 0.8919 0.1307 0.4958 0.064 Uiso 1 1 calc R
C6 C 0.7217(3) 0.2712(3) 0.4446(2) 0.0399(10) Uani 1 1 d .
H6A H 0.7206 0.3173 0.4119 0.060 Uiso 1 1 calc R
H6B H 0.7048 0.2917 0.4900 0.060 Uiso 1 1 calc R
H6C H 0.6754 0.2288 0.4298 0.060 Uiso 1 1 calc R
C7 C 0.9316(3) 0.3167(2) 0.01511(18) 0.0285(8) Uani 1 1 d .
C8 C 1.0241(3) 0.3706(3) 0.0266(2) 0.0358(9) Uani 1 1 d .
H8A H 1.0148 0.4084 0.0652 0.054 Uiso 1 1 calc R
H8B H 1.0364 0.4029 -0.0149 0.054 Uiso 1 1 calc R
H8C H 1.0787 0.3341 0.0365 0.054 Uiso 1 1 calc R
C9 C 0.9436(3) 0.2550(3) -0.04605(19) 0.0375(10) Uani 1 1 d .
H9A H 0.9967 0.2169 -0.0359 0.056 Uiso 1 1 calc R
H9B H 0.9572 0.2863 -0.0878 0.056 Uiso 1 1 calc R
H9C H 0.8844 0.2232 -0.0528 0.056 Uiso 1 1 calc R
C10 C 0.8428(3) 0.3745(3) 0.0039(2) 0.0388(10) Uani 1 1 d .
H10A H 0.7853 0.3404 -0.0030 0.058 Uiso 1 1 calc R
H10B H 0.8524 0.4094 -0.0365 0.058 Uiso 1 1 calc R
H10C H 0.8350 0.4098 0.0443 0.058 Uiso 1 1 calc R
C11 C 1.1309(3) 0.0780(2) 0.15960(19) 0.0279(8) Uani 1 1 d .
C12 C 1.0954(3) -0.0130(2) 0.1672(2) 0.0422(11) Uani 1 1 d .
H12A H 1.1185 -0.0464 0.1290 0.063 Uiso 1 1 calc R
H12B H 1.0253 -0.0139 0.1671 0.063 Uiso 1 1 calc R
H12C H 1.1200 -0.0362 0.2105 0.063 Uiso 1 1 calc R
C13 C 1.0907(3) 0.1113(2) 0.08981(19) 0.0330(9) Uani 1 1 d .
H13A H 1.1017 0.1713 0.0870 0.050 Uiso 1 1 calc R
H13B H 1.0219 0.1000 0.0864 0.050 Uiso 1 1 calc R
H13C H 1.1233 0.0835 0.0522 0.050 Uiso 1 1 calc R
C14 C 1.2428(3) 0.0803(3) 0.1586(2) 0.0491(12) Uani 1 1 d .
H14A H 1.2687 0.0610 0.2028 0.074 Uiso 1 1 calc R
H14B H 1.2643 0.1374 0.1503 0.074 Uiso 1 1 calc R
H14C H 1.2656 0.0441 0.1220 0.074 Uiso 1 1 calc R
C15 C 1.1572(3) 0.2753(2) 0.2581(2) 0.0299(8) Uani 1 1 d .
C16 C 1.1615(4) 0.3167(3) 0.1854(2) 0.0525(13) Uani 1 1 d .
H16A H 1.0964 0.3242 0.1670 0.079 Uiso 1 1 calc R
H16B H 1.1978 0.2810 0.1547 0.079 Uiso 1 1 calc R
H16C H 1.1931 0.3709 0.1893 0.079 Uiso 1 1 calc R
C17 C 1.2613(3) 0.2610(3) 0.2865(2) 0.0436(11) Uani 1 1 d .
H17A H 1.2954 0.3142 0.2885 0.065 Uiso 1 1 calc R
H17B H 1.2951 0.2228 0.2562 0.065 Uiso 1 1 calc R
H17C H 1.2587 0.2371 0.3326 0.065 Uiso 1 1 calc R
C18 C 1.1030(3) 0.3349(2) 0.3070(2) 0.0416(11) Uani 1 1 d .
H18A H 1.1357 0.3887 0.3087 0.062 Uiso 1 1 calc R
H18B H 1.1019 0.3109 0.3530 0.062 Uiso 1 1 calc R
H18C H 1.0372 0.3427 0.2899 0.062 Uiso 1 1 calc R
C19 C 1.0996(3) 0.0809(2) 0.34454(19) 0.0262(8) Uani 1 1 d .
C20 C 1.2010(3) 0.0393(2) 0.3442(2) 0.0353(9) Uani 1 1 d .
H20A H 1.2099 0.0058 0.3857 0.053 Uiso 1 1 calc R
H20B H 1.2503 0.0825 0.3429 0.053 Uiso 1 1 calc R
H20C H 1.2061 0.0037 0.3038 0.053 Uiso 1 1 calc R
C21 C 1.0944(3) 0.1388(2) 0.40883(19) 0.0295(8) Uani 1 1 d .
H21A H 1.0325 0.1673 0.4089 0.044 Uiso 1 1 calc R
H21B H 1.1460 0.1800 0.4073 0.044 Uiso 1 1 calc R
H21C H 1.1016 0.1053 0.4505 0.044 Uiso 1 1 calc R
C22 C 1.0220(3) 0.0125(2) 0.3510(2) 0.0364(9) Uani 1 1 d .
H22A H 1.0330 -0.0187 0.3935 0.055 Uiso 1 1 calc R
H22B H 1.0254 -0.0253 0.3118 0.055 Uiso 1 1 calc R
H22C H 0.9586 0.0384 0.3518 0.055 Uiso 1 1 calc R
C23 C 0.6816(2) 0.0934(2) 0.08094(19) 0.0265(8) Uani 1 1 d .
C24 C 0.7657(3) 0.0295(3) 0.0726(2) 0.0381(10) Uani 1 1 d .
H24A H 0.7623 -0.0127 0.1086 0.057 Uiso 1 1 calc R
H24B H 0.8271 0.0587 0.0764 0.057 Uiso 1 1 calc R
H24C H 0.7602 0.0028 0.0276 0.057 Uiso 1 1 calc R
C25 C 0.6926(3) 0.1622(3) 0.02519(19) 0.0347(9) Uani 1 1 d .
H25A H 0.6926 0.1365 -0.0203 0.052 Uiso 1 1 calc R
H25B H 0.7529 0.1920 0.0330 0.052 Uiso 1 1 calc R
H25C H 0.6390 0.2013 0.0279 0.052 Uiso 1 1 calc R
C26 C 0.5843(3) 0.0488(2) 0.0668(2) 0.0329(9) Uani 1 1 d .
H26A H 0.5317 0.0883 0.0728 0.049 Uiso 1 1 calc R
H26B H 0.5773 0.0026 0.0989 0.049 Uiso 1 1 calc R
H26C H 0.5826 0.0275 0.0198 0.049 Uiso 1 1 calc R
C27 C 0.6039(2) 0.2672(2) 0.18924(18) 0.0234(7) Uani 1 1 d .
C28 C 0.6606(3) 0.3351(2) 0.1490(2) 0.0292(8) Uani 1 1 d .
H28A H 0.6284 0.3888 0.1535 0.044 Uiso 1 1 calc R
H28B H 0.6630 0.3197 0.1005 0.044 Uiso 1 1 calc R
H28C H 0.7259 0.3392 0.1679 0.044 Uiso 1 1 calc R
C29 C 0.5023(2) 0.2571(2) 0.1555(2) 0.0316(9) Uani 1 1 d .
H29A H 0.4664 0.2148 0.1804 0.047 Uiso 1 1 calc R
H29B H 0.5087 0.2399 0.1077 0.047 Uiso 1 1 calc R
H29C H 0.4681 0.3101 0.1573 0.047 Uiso 1 1 calc R
C30 C 0.5945(3) 0.2958(2) 0.2647(2) 0.0346(9) Uani 1 1 d .
H30A H 0.5623 0.3498 0.2659 0.052 Uiso 1 1 calc R
H30B H 0.6583 0.3007 0.2860 0.052 Uiso 1 1 calc R
H30C H 0.5569 0.2549 0.2899 0.052 Uiso 1 1 calc R
C31 C 0.6237(3) 0.0532(2) 0.25776(19) 0.0263(8) Uani 1 1 d .
C32 C 0.5123(3) 0.0554(2) 0.2507(2) 0.0345(9) Uani 1 1 d .
H32A H 0.4934 0.0488 0.2024 0.052 Uiso 1 1 calc R
H32B H 0.4885 0.1086 0.2677 0.052 Uiso 1 1 calc R
H32C H 0.4850 0.0100 0.2775 0.052 Uiso 1 1 calc R
C33 C 0.6514(3) 0.0711(3) 0.3349(2) 0.0407(10) Uani 1 1 d .
H33A H 0.6178 0.0319 0.3644 0.061 Uiso 1 1 calc R
H33B H 0.6330 0.1279 0.3466 0.061 Uiso 1 1 calc R
H33C H 0.7206 0.0644 0.3416 0.061 Uiso 1 1 calc R
C34 C 0.6610(3) -0.0351(2) 0.2399(2) 0.0387(10) Uani 1 1 d .
H34A H 0.6357 -0.0754 0.2725 0.058 Uiso 1 1 calc R
H34B H 0.7311 -0.0355 0.2425 0.058 Uiso 1 1 calc R
H34C H 0.6397 -0.0499 0.1934 0.058 Uiso 1 1 calc R

loop_
_atom_site_aniso_label
_atom_site_aniso_U_11
_atom_site_aniso_U_22
_atom_site_aniso_U_33
_atom_site_aniso_U_23
_atom_site_aniso_U_13
_atom_site_aniso_U_12
Pt1 0.01226(5) 0.01840(6) 0.01524(6) -0.00176(5) -0.00256(4) 0.00041(5)
Sn1 0.01311(10) 0.01594(11) 0.02186(12) -0.00064(8) -0.00284(8) 0.00017(8)
Sn2 0.01287(10) 0.01779(11) 0.01891(11) -0.00274(8) -0.00404(8) 0.00037(8)
N1 0.0207(14) 0.0292(16) 0.0201(15) -0.0020(12) -0.0021(11) -0.0049(12)
N2 0.0214(14) 0.0296(16) 0.0184(15) -0.0009(12) -0.0015(11) 0.0014(12)
C1 0.0134(14) 0.0215(16) 0.0238(17) 0.0007(13) -0.0013(12) -0.0014(12)
C2 0.0169(15) 0.0201(16) 0.0186(16) -0.0008(12) -0.0029(12) -0.0002(12)
C3 0.0269(18) 0.032(2) 0.0186(17) -0.0011(14) 0.0033(14) 0.0001(15)
C4 0.033(2) 0.041(2) 0.028(2) -0.0070(16) -0.0045(16) -0.0007(17)
C5 0.063(3) 0.045(3) 0.020(2) 0.0054(17) 0.0038(19) -0.005(2)
C6 0.028(2) 0.057(3) 0.034(2) -0.015(2) 0.0033(17) 0.0032(19)
C7 0.0242(18) 0.042(2) 0.0189(17) 0.0082(15) -0.0020(14) -0.0007(16)
C8 0.031(2) 0.046(2) 0.030(2) 0.0121(18) -0.0025(17) -0.0068(18)
C9 0.031(2) 0.062(3) 0.0201(19) 0.0006(18) 0.0028(16) -0.0048(19)
C10 0.035(2) 0.046(2) 0.036(2) 0.0160(19) -0.0055(18) 0.0030(18)
C11 0.0260(19) 0.0277(19) 0.030(2) -0.0046(15) -0.0006(15) 0.0079(15)
C12 0.071(3) 0.0214(19) 0.034(2) -0.0080(16) -0.008(2) 0.0130(19)
C13 0.039(2) 0.036(2) 0.024(2) 0.0017(16) 0.0080(17) 0.0117(17)
C14 0.031(2) 0.070(3) 0.046(3) -0.012(2) 0.005(2) 0.020(2)
C15 0.0280(19) 0.0246(19) 0.037(2) 0.0043(15) -0.0096(16) -0.0110(15)
C16 0.060(3) 0.043(3) 0.054(3) 0.016(2) -0.011(2) -0.030(2)
C17 0.027(2) 0.044(3) 0.060(3) -0.003(2) -0.011(2) -0.0144(18)
C18 0.051(3) 0.0209(19) 0.052(3) -0.0043(17) -0.024(2) -0.0028(17)
C19 0.0275(18) 0.0215(17) 0.0293(19) 0.0017(14) -0.0101(15) -0.0010(14)
C20 0.037(2) 0.033(2) 0.035(2) -0.0009(16) -0.0127(17) 0.0144(17)
C21 0.0268(19) 0.035(2) 0.0265(19) 0.0014(15) -0.0085(15) 0.0032(16)
C22 0.048(3) 0.027(2) 0.034(2) 0.0070(16) -0.0115(18) -0.0054(17)
C23 0.0207(17) 0.0304(19) 0.0280(19) -0.0110(15) -0.0064(14) 0.0012(14)
C24 0.029(2) 0.043(2) 0.042(2) -0.0229(19) -0.0043(17) 0.0066(17)
C25 0.029(2) 0.051(3) 0.024(2) -0.0080(17) -0.0050(16) -0.0063(18)
C26 0.029(2) 0.034(2) 0.036(2) -0.0135(17) -0.0104(16) -0.0021(16)
C27 0.0189(16) 0.0254(18) 0.0260(19) -0.0041(14) -0.0037(14) 0.0025(13)
C28 0.0245(18) 0.0260(19) 0.037(2) -0.0012(15) -0.0040(16) 0.0025(14)
C29 0.0207(18) 0.0283(19) 0.046(2) -0.0003(17) -0.0064(16) 0.0040(15)
C30 0.040(2) 0.030(2) 0.034(2) -0.0109(16) 0.0026(17) 0.0079(17)
C31 0.0243(18) 0.0266(19) 0.0278(19) 0.0061(14) -0.0079(15) -0.0068(14)
C32 0.0210(18) 0.035(2) 0.048(3) 0.0078(18) -0.0002(17) -0.0096(15)
C33 0.047(3) 0.046(3) 0.029(2) 0.0098(18) -0.0069(19) -0.023(2)
C34 0.034(2) 0.026(2) 0.055(3) 0.0125(18) -0.0156(19) -0.0029(16)

loop_
_atom_type_symbol
_atom_type_description
_atom_type_scat_dispersion_real
_atom_type_scat_dispersion_imag
_atom_type_scat_source
C C 0.0033 0.0016 'International Tables Vol C Tables 4.2.6.8 and 6.1.1.4'
H H 0.0000 0.0000 'International Tables Vol C Tables 4.2.6.8 and 6.1.1.4'
N N 0.0061 0.0033 'International Tables Vol C Tables 4.2.6.8 and 6.1.1.4'
Sn Sn -0.6537 1.4246 'International Tables Vol C Tables 4.2.6.8 and 6.1.1.4'
Pt Pt -1.7033 8.3905 'International Tables Vol C Tables 4.2.6.8 and 6.1.1.4'

loop_
_geom_angle_atom_site_label_1
_geom_angle_atom_site_label_2
_geom_angle_atom_site_label_3
_geom_angle
C2 Pt1 C1 158.69(13)
C2 Pt1 Sn1 92.99(9)
C1 Pt1 Sn1 89.44(9)
C2 Pt1 Sn2 91.62(9)
C1 Pt1 Sn2 93.45(9)
Sn1 Pt1 Sn2 159.539(8)
C15 Sn1 C19 106.59(13)
C15 Sn1 C11 109.73(14)
C19 Sn1 C11 105.44(13)
C15 Sn1 Pt1 113.48(10)
C19 Sn1 Pt1 113.07(9)
C11 Sn1 Pt1 108.21(9)
C27 Sn2 C23 108.07(13)
C27 Sn2 C31 108.65(13)
C23 Sn2 C31 104.55(13)
C27 Sn2 Pt1 111.02(9)
C23 Sn2 Pt1 110.05(9)
C31 Sn2 Pt1 114.15(9)
C1 N1 C3 173.4(3)
C2 N2 C7 179.8(4)
N1 C1 Pt1 166.4(3)
N2 C2 Pt1 168.0(3)
N1 C3 C4 108.5(3)
N1 C3 C6 107.5(3)
C4 C3 C6 110.2(3)
N1 C3 C5 107.5(3)
C4 C3 C5 111.6(3)
C6 C3 C5 111.4(3)
N2 C7 C10 108.3(3)
N2 C7 C9 107.6(3)
C10 C7 C9 111.5(3)
N2 C7 C8 108.3(3)
C10 C7 C8 109.9(3)
C9 C7 C8 111.1(3)
C12 C11 C13 107.3(3)
C12 C11 C14 110.2(3)
C13 C11 C14 108.9(3)
C12 C11 Sn1 109.1(3)
C13 C11 Sn1 109.3(2)
C14 C11 Sn1 111.9(3)
C18 C15 C17 109.4(3)
C18 C15 C16 108.6(3)
C17 C15 C16 109.4(4)
C18 C15 Sn1 108.4(3)
C17 C15 Sn1 113.4(3)
C16 C15 Sn1 107.5(2)
C22 C19 C20 109.3(3)
C22 C19 C21 108.3(3)
C20 C19 C21 108.2(3)
C22 C19 Sn1 109.5(2)
C20 C19 Sn1 111.5(2)
C21 C19 Sn1 109.9(2)
C26 C23 C25 107.4(3)
C26 C23 C24 109.4(3)
C25 C23 C24 108.0(3)
C26 C23 Sn2 113.1(2)
C25 C23 Sn2 110.5(2)
C24 C23 Sn2 108.3(2)
C30 C27 C29 109.8(3)
C30 C27 C28 108.8(3)
C29 C27 C28 109.0(3)
C30 C27 Sn2 108.3(2)
C29 C27 Sn2 113.9(2)
C28 C27 Sn2 107.1(2)
C34 C31 C32 109.8(3)
C34 C31 C33 107.7(3)
C32 C31 C33 108.0(3)
C34 C31 Sn2 109.7(3)
C32 C31 Sn2 111.4(2)
C33 C31 Sn2 110.1(2)

loop_
_geom_bond_atom_site_label_1
_geom_bond_atom_site_label_2
_geom_bond_distance
Pt1 C2 1.929(3)
Pt1 C1 1.932(3)
Pt1 Sn1 2.6765(3)
Pt1 Sn2 2.6851(3)
Sn1 C15 2.221(3)
Sn1 C19 2.244(3)
Sn1 C11 2.246(3)
Sn2 C27 2.222(3)
Sn2 C23 2.237(3)
Sn2 C31 2.247(3)
N1 C1 1.156(4)
N1 C3 1.462(4)
N2 C2 1.163(4)
N2 C7 1.462(4)
C3 C4 1.523(5)
C3 C6 1.525(5)
C3 C5 1.535(5)
C7 C10 1.531(5)
C7 C9 1.534(5)
C7 C8 1.537(5)
C11 C12 1.524(5)
C11 C13 1.528(5)
C11 C14 1.533(5)
C15 C18 1.529(6)
C15 C17 1.533(5)
C15 C16 1.538(6)
C19 C22 1.521(5)
C19 C20 1.535(5)
C19 C21 1.535(5)
C23 C26 1.526(5)
C23 C25 1.531(5)
C23 C24 1.540(5)
C27 C30 1.521(5)
C27 C29 1.532(5)
C27 C28 1.537(5)
C31 C34 1.525(5)
C31 C32 1.529(5)
C31 C33 1.543(5)
